data_4502362
loop_
_publ_author_name
'Li, Shun-Li'
'Lan, Ya-Qian'
'Ma, Ji-Cheng'
'Ma, Jian-Fang'
'Su, Zhong-Min'

_publ_section_title
;
 Metal&#x2212;Organic Frameworks Based on Different Benzimidazole
 Derivatives: Effect of Length and Substituent Groups of the Ligands on
 the Structures
;
_journal_issue 3
_journal_name_full 'Crystal Growth &amp; Design'
_journal_page_first 1161
_journal_paper_doi 10.1021/cg9010482
_journal_volume 10
_journal_year 2010
_chemical_formula_sum 'C25 H21 Cd2 N2 O12'
_chemical_formula_weight 766.24
_chemical_name_systematic
;
 ?
;
_space_group_IT_number 14
_symmetry_cell_setting monoclinic
_symmetry_space_group_name_Hall '-P 2yn'
_symmetry_space_group_name_H-M 'P 1 21/n 1'
_atom_sites_solution_hydrogens geom
_atom_sites_solution_primary direct
_atom_sites_solution_secondary difmap
_audit_creation_method SHELXL-97
_cell_angle_alpha 90.00
_cell_angle_beta 105.9590(10)
_cell_angle_gamma 90.00
_cell_formula_units_Z 4
_cell_length_a 13.7370(2)
_cell_length_b 7.9310(4)
_cell_length_c 24.0220(7)
_cell_measurement_temperature 293(2)
_cell_measurement_theta_max 30.81
_cell_measurement_theta_min 1.76
_cell_volume 2516.28(15)
_computing_cell_refinement 'SMART (Bruker, 1997)'
_computing_data_collection 'SMART (Bruker, 1997)'
_computing_data_reduction SAINT
_computing_molecular_graphics 'SHELXTL-PLUS (Sheldrick, 1990)'
_computing_publication_material SHELXL-97
_computing_structure_refinement 'SHELXL-97 (Sheldrick, 1997)'
_computing_structure_solution 'SHELXS-97(Sheldrick, 1997)'
_diffrn_ambient_temperature 293(2)
_diffrn_measured_fraction_theta_full 1.000
_diffrn_measured_fraction_theta_max 0.864
_diffrn_measurement_device_type 'Bruker APEX CCD area-detector'
_diffrn_measurement_method '\w scans'
_diffrn_radiation_monochromator graphite
_diffrn_radiation_source 'fine-focus sealed tube'
_diffrn_radiation_type MoK\a
_diffrn_radiation_wavelength 0.71069
_diffrn_reflns_av_R_equivalents 0.0282
_diffrn_reflns_av_sigmaI/netI 0.0385
_diffrn_reflns_limit_h_max 14
_diffrn_reflns_limit_h_min -18
_diffrn_reflns_limit_k_max 9
_diffrn_reflns_limit_k_min -11
_diffrn_reflns_limit_l_max 33
_diffrn_reflns_limit_l_min -31
_diffrn_reflns_number 16118
_diffrn_reflns_theta_full 25.00
_diffrn_reflns_theta_max 30.81
_diffrn_reflns_theta_min 1.76
_diffrn_standards_number 0
_exptl_absorpt_coefficient_mu 1.763
_exptl_absorpt_correction_T_max 0.667
_exptl_absorpt_correction_T_min 0.559
_exptl_absorpt_correction_type multi-scan
_exptl_absorpt_process_details 'SADABS(Sheldrick, 1996)'
_exptl_crystal_colour colorless
_exptl_crystal_density_diffrn 2.023
_exptl_crystal_density_method 'not measured'
_exptl_crystal_description column
_exptl_crystal_F_000 1508
_exptl_crystal_size_max 0.39
_exptl_crystal_size_mid 0.28
_exptl_crystal_size_min 0.23
_refine_diff_density_max 0.756
_refine_diff_density_min -0.725
_refine_diff_density_rms 0.103
_refine_ls_extinction_method none
_refine_ls_goodness_of_fit_ref 1.032
_refine_ls_hydrogen_treatment mixed
_refine_ls_matrix_type full
_refine_ls_number_parameters 388
_refine_ls_number_reflns 6830
_refine_ls_number_restraints 9
_refine_ls_restrained_S_all 1.031
_refine_ls_R_factor_all 0.0475
_refine_ls_R_factor_gt 0.0322
_refine_ls_shift/su_max 0.002
_refine_ls_shift/su_mean 0.000
_refine_ls_structure_factor_coef Fsqd
_refine_ls_weighting_details 'calc w=1/[\s^2^(Fo^2^)+(0.0293P)^2^+1.5990P] where P=(Fo^2^+2Fc^2^)/3'
_refine_ls_weighting_scheme calc
_refine_ls_wR_factor_gt 0.0677
_refine_ls_wR_factor_ref 0.0740
_reflns_number_gt 5411
_reflns_number_total 6830
_reflns_threshold_expression >2sigma(I)
_cod_data_source_file cg9010482_si_002.cif
_cod_data_source_block 1
_cod_original_sg_symbol_Hall -P2yn
_cod_original_sg_symbol_H-M P21/n
_cod_database_code 4502362

loop_
_symmetry_equiv_pos_as_xyz
'x, y, z'
'-x+1/2, y+1/2, -z+1/2'
'-x, -y, -z'
'x-1/2, -y-1/2, z-1/2'

loop_
_atom_site_label
_atom_site_type_symbol
_atom_site_fract_x
_atom_site_fract_y
_atom_site_fract_z
_atom_site_U_iso_or_equiv
_atom_site_adp_type
_atom_site_occupancy
_atom_site_symmetry_multiplicity
_atom_site_calc_flag
_atom_site_refinement_flags
Cd1 Cd 0.365379(16) 0.05446(3) 0.387155(9) 0.02619(6) Uani 1 1 d .
Cd2 Cd 0.449824(16) 0.40783(3) 0.298352(9) 0.02726(6) Uani 1 1 d .
C1 C 0.1893(2) 0.3764(4) 0.37343(12) 0.0237(6) Uani 1 1 d .
C2 C 0.1762(2) 0.4819(4) 0.41733(14) 0.0328(7) Uani 1 1 d .
H2 H 0.2111 0.5836 0.4247 0.039 Uiso 1 1 calc R
C3 C 0.1114(2) 0.4360(4) 0.44991(15) 0.0356(8) Uani 1 1 d .
H3 H 0.1050 0.5042 0.4802 0.043 Uiso 1 1 calc R
C4 C 0.0566(2) 0.2888(4) 0.43712(13) 0.0294(7) Uani 1 1 d .
C5 C 0.0650(2) 0.1863(4) 0.39234(12) 0.0273(6) Uani 1 1 d .
H5 H 0.0255 0.0896 0.3833 0.033 Uiso 1 1 calc R
C6 C 0.1327(2) 0.2278(4) 0.36072(12) 0.0227(6) Uani 1 1 d .
C7 C 0.1376(2) 0.1072(4) 0.31319(12) 0.0254(6) Uani 1 1 d .
C8 C 0.2679(2) 0.4269(4) 0.34340(12) 0.0256(6) Uani 1 1 d .
C9 C 0.3115(2) -0.1538(4) 0.58136(12) 0.0246(6) Uani 1 1 d .
C10 C 0.2614(2) -0.2194(4) 0.61940(13) 0.0307(7) Uani 1 1 d .
H10 H 0.2986 -0.2430 0.6572 0.037 Uiso 1 1 calc R
C11 C 0.1589(2) -0.2509(4) 0.60364(13) 0.0321(7) Uani 1 1 d .
H11 H 0.1276 -0.2978 0.6298 0.039 Uiso 1 1 calc R
C12 C 0.1040(2) -0.2109(4) 0.54808(13) 0.0267(6) Uani 1 1 d .
C13 C 0.1507(2) -0.1430(4) 0.50916(13) 0.0267(6) Uani 1 1 d .
H13 H 0.1123 -0.1154 0.4720 0.032 Uiso 1 1 calc R
C14 C 0.2551(2) -0.1152(3) 0.52512(12) 0.0222(6) Uani 1 1 d .
C15 C 0.2987(2) -0.0462(4) 0.47832(12) 0.0237(6) Uani 1 1 d .
C16 C 0.5758(2) 0.1320(4) 0.39815(14) 0.0276(6) Uani 1 1 d .
C17 C 0.7314(2) 0.6994(4) 0.38208(13) 0.0324(7) Uani 1 1 d .
C18 C 0.8274(3) 0.7536(5) 0.38189(17) 0.0509(10) Uani 1 1 d .
H18 H 0.8688 0.8119 0.4131 0.061 Uiso 1 1 calc R
C19 C 0.8582(3) 0.7179(6) 0.33430(19) 0.0594(11) Uani 1 1 d .
H19 H 0.9221 0.7525 0.3328 0.071 Uiso 1 1 calc R
C20 C 0.7959(3) 0.6298(6) 0.28729(17) 0.0548(11) Uani 1 1 d .
H20 H 0.8198 0.6079 0.2554 0.066 Uiso 1 1 calc R
C21 C 0.7006(3) 0.5746(5) 0.28668(15) 0.0431(9) Uani 1 1 d .
H21 H 0.6597 0.5167 0.2552 0.052 Uiso 1 1 calc R
C22 C 0.6688(2) 0.6098(4) 0.33566(13) 0.0297(7) Uani 1 1 d .
C23 C 0.5876(2) 0.6361(4) 0.40120(13) 0.0277(6) Uani 1 1 d .
C24 C 0.5114(2) 0.6282(4) 0.43440(13) 0.0339(7) Uani 1 1 d .
H24A H 0.4472 0.5917 0.4089 0.041 Uiso 1 1 calc R
H24B H 0.5020 0.7402 0.4483 0.041 Uiso 1 1 calc R
C25 C 0.5419(2) 0.5091(4) 0.48539(14) 0.0343(7) Uani 1 1 d .
H25A H 0.5576 0.3995 0.4722 0.041 Uiso 1 1 calc R
H25B H 0.6023 0.5516 0.5131 0.041 Uiso 1 1 calc R
N1 N 0.57894(19) 0.5700(3) 0.34912(11) 0.0293(6) Uani 1 1 d .
N2 N 0.67730(19) 0.7126(3) 0.42250(11) 0.0327(6) Uani 1 1 d .
H2N H 0.6976 0.7615 0.4556 0.039 Uiso 1 1 calc R
O1 O 0.31587(17) -0.1488(3) 0.44231(10) 0.0362(5) Uani 1 1 d .
O2 O 0.30984(16) 0.1106(3) 0.47453(9) 0.0296(5) Uani 1 1 d .
O3 O -0.00192(15) 0.2429(3) 0.47392(9) 0.0379(6) Uani 1 1 d .
O2W O 0.3953(2) -0.1458(4) 0.32404(13) 0.0551(7) Uani 1 1 d D
O4 O 0.26638(18) 0.5673(3) 0.32188(11) 0.0417(6) Uani 1 1 d .
O3W O 0.4276(2) 0.2152(3) 0.22587(12) 0.0495(6) Uani 1 1 d D
O5 O 0.33793(17) 0.3204(3) 0.34368(10) 0.0399(6) Uani 1 1 d .
O6 O 0.21289(17) 0.0179(4) 0.31772(12) 0.0528(7) Uani 1 1 d .
O7 O 0.05995(17) 0.0995(3) 0.27127(10) 0.0400(6) Uani 1 1 d .
O8 O 0.52998(16) 0.0807(3) 0.43311(10) 0.0382(6) Uani 1 1 d .
O9 O 0.53147(16) 0.1665(3) 0.34573(10) 0.0381(5) Uani 1 1 d .
O1W O -0.0289(3) 0.4107(4) 0.24505(18) 0.0844(10) Uani 1 1 d D
H2A H 0.394(4) -0.096(6) 0.2924(11) 0.127 Uiso 1 1 d D
H2B H 0.354(3) -0.227(5) 0.316(2) 0.127 Uiso 1 1 d D
H3A H 0.3639(6) 0.202(6) 0.213(2) 0.127 Uiso 1 1 d D
H3B H 0.454(3) 0.122(3) 0.241(2) 0.127 Uiso 1 1 d D
H1A H -0.009(4) 0.309(3) 0.250(2) 0.127 Uiso 1 1 d D
H1B H -0.061(4) 0.433(6) 0.270(2) 0.127 Uiso 1 1 d D

loop_
_atom_site_aniso_label
_atom_site_aniso_U_11
_atom_site_aniso_U_22
_atom_site_aniso_U_33
_atom_site_aniso_U_23
_atom_site_aniso_U_13
_atom_site_aniso_U_12
Cd1 0.01932(11) 0.03318(12) 0.02677(12) 0.00315(9) 0.00749(9) -0.00108(8)
Cd2 0.02537(12) 0.03111(12) 0.02601(12) 0.00553(9) 0.00827(9) -0.00404(9)
C1 0.0196(14) 0.0275(15) 0.0249(14) -0.0016(12) 0.0074(11) -0.0028(11)
C2 0.0339(17) 0.0299(16) 0.0391(18) -0.0130(14) 0.0177(15) -0.0085(13)
C3 0.0330(18) 0.0414(19) 0.0381(18) -0.0136(15) 0.0192(15) -0.0063(14)
C4 0.0208(14) 0.0418(18) 0.0291(16) -0.0028(14) 0.0128(12) -0.0059(13)
C5 0.0221(14) 0.0318(16) 0.0281(15) -0.0049(13) 0.0069(12) -0.0090(12)
C6 0.0183(13) 0.0259(14) 0.0239(14) -0.0034(12) 0.0059(11) -0.0007(11)
C7 0.0244(15) 0.0273(15) 0.0254(15) -0.0045(12) 0.0081(12) -0.0057(12)
C8 0.0231(15) 0.0319(16) 0.0225(14) -0.0008(12) 0.0075(12) -0.0046(12)
C9 0.0218(14) 0.0244(14) 0.0288(15) 0.0018(12) 0.0090(12) 0.0029(11)
C10 0.0264(16) 0.0385(17) 0.0271(15) 0.0082(13) 0.0072(13) 0.0044(13)
C11 0.0298(17) 0.0379(18) 0.0334(17) 0.0075(14) 0.0165(14) 0.0008(13)
C12 0.0198(14) 0.0317(16) 0.0309(16) -0.0040(13) 0.0110(12) -0.0035(12)
C13 0.0202(14) 0.0357(16) 0.0250(15) -0.0002(13) 0.0074(12) -0.0026(12)
C14 0.0217(14) 0.0239(14) 0.0232(14) -0.0021(11) 0.0102(11) -0.0023(11)
C15 0.0135(13) 0.0343(16) 0.0236(14) 0.0000(12) 0.0057(11) -0.0019(11)
C16 0.0206(14) 0.0235(14) 0.0364(17) -0.0020(13) 0.0042(13) 0.0009(11)
C17 0.0333(17) 0.0334(17) 0.0318(17) -0.0004(14) 0.0107(14) -0.0040(13)
C18 0.036(2) 0.066(3) 0.053(2) -0.006(2) 0.0141(17) -0.0159(18)
C19 0.038(2) 0.083(3) 0.064(3) 0.006(2) 0.026(2) -0.011(2)
C20 0.055(3) 0.075(3) 0.045(2) 0.008(2) 0.032(2) 0.007(2)
C21 0.047(2) 0.050(2) 0.0345(19) 0.0003(16) 0.0154(17) 0.0033(17)
C22 0.0309(16) 0.0303(16) 0.0285(16) 0.0048(13) 0.0094(13) 0.0003(13)
C23 0.0286(16) 0.0291(15) 0.0250(15) 0.0052(12) 0.0066(13) 0.0007(12)
C24 0.0318(17) 0.0419(19) 0.0291(16) 0.0049(14) 0.0102(14) 0.0016(14)
C25 0.0370(18) 0.0369(18) 0.0324(17) 0.0061(14) 0.0150(14) 0.0049(14)
N1 0.0295(14) 0.0336(14) 0.0246(13) 0.0019(11) 0.0069(11) -0.0034(11)
N2 0.0348(15) 0.0369(15) 0.0262(13) -0.0072(11) 0.0082(11) -0.0080(12)
O1 0.0413(13) 0.0375(12) 0.0383(13) -0.0065(10) 0.0253(11) -0.0091(10)
O2 0.0323(12) 0.0288(11) 0.0299(11) 0.0013(9) 0.0120(9) -0.0041(9)
O3 0.0212(11) 0.0664(16) 0.0289(11) -0.0052(11) 0.0119(9) -0.0118(11)
O2W 0.0500(17) 0.0458(16) 0.078(2) -0.0155(15) 0.0322(15) -0.0014(13)
O4 0.0436(14) 0.0347(13) 0.0520(15) 0.0129(11) 0.0220(12) -0.0032(10)
O3W 0.0501(16) 0.0454(15) 0.0474(16) -0.0092(13) 0.0037(13) 0.0047(12)
O5 0.0318(12) 0.0434(14) 0.0544(15) 0.0171(11) 0.0285(11) 0.0106(10)
O6 0.0269(13) 0.0675(18) 0.0560(16) -0.0348(14) -0.0020(11) 0.0132(12)
O7 0.0402(14) 0.0384(13) 0.0318(12) -0.0132(10) -0.0062(10) 0.0108(10)
O8 0.0198(11) 0.0564(15) 0.0373(13) 0.0049(11) 0.0061(10) -0.0070(10)
O9 0.0305(12) 0.0401(13) 0.0359(13) 0.0049(10) -0.0041(10) 0.0035(10)
O1W 0.092(3) 0.063(2) 0.103(3) -0.003(2) 0.033(2) 0.0130(19)

loop_
_atom_type_symbol
_atom_type_description
_atom_type_scat_dispersion_real
_atom_type_scat_dispersion_imag
_atom_type_scat_source
C C 0.0033 0.0016 'International Tables Vol C Tables 4.2.6.8 and 6.1.1.4'
H H 0.0000 0.0000 'International Tables Vol C Tables 4.2.6.8 and 6.1.1.4'
N N 0.0061 0.0033 'International Tables Vol C Tables 4.2.6.8 and 6.1.1.4'
O O 0.0106 0.0060 'International Tables Vol C Tables 4.2.6.8 and 6.1.1.4'
Cd Cd -0.8075 1.2024 'International Tables Vol C Tables 4.2.6.8 and 6.1.1.4'

loop_
_geom_angle_atom_site_label_1
_geom_angle_atom_site_label_2
_geom_angle_atom_site_label_3
_geom_angle
_geom_angle_site_symmetry_1
_geom_angle_site_symmetry_3
O8 Cd1 O1 101.50(8) . .
O8 Cd1 O2W 92.86(9) . .
O1 Cd1 O2W 91.74(9) . .
O8 Cd1 O6 164.03(9) . .
O1 Cd1 O6 88.57(10) . .
O2W Cd1 O6 74.29(9) . .
O8 Cd1 O5 98.84(8) . .
O1 Cd1 O5 148.31(7) . .
O2W Cd1 O5 111.30(10) . .
O6 Cd1 O5 77.74(10) . .
O8 Cd1 O2 94.05(8) . .
O1 Cd1 O2 55.03(7) . .
O2W Cd1 O2 146.77(9) . .
O6 Cd1 O2 101.90(8) . .
O5 Cd1 O2 99.67(7) . .
O8 Cd1 C15 98.54(8) . .
O1 Cd1 C15 27.44(8) . .
O2W Cd1 C15 119.18(10) . .
O6 Cd1 C15 96.07(10) . .
O5 Cd1 C15 125.22(8) . .
O2 Cd1 C15 27.59(7) . .
O5 Cd2 O7 132.09(9) . 2
O5 Cd2 N1 117.33(9) . .
O7 Cd2 N1 83.88(8) 2 .
O5 Cd2 O3W 101.55(10) . .
O7 Cd2 O3W 85.20(9) 2 .
N1 Cd2 O3W 135.78(9) . .
O5 Cd2 O9 79.10(8) . .
O7 Cd2 O9 147.01(9) 2 .
N1 Cd2 O9 90.18(8) . .
O3W Cd2 O9 76.63(9) . .
C2 C1 C6 119.4(3) . .
C2 C1 C8 117.4(3) . .
C6 C1 C8 123.2(3) . .
C3 C2 C1 120.4(3) . .
C3 C2 H2 119.8 . .
C1 C2 H2 119.8 . .
C4 C3 C2 119.6(3) . .
C4 C3 H3 120.2 . .
C2 C3 H3 120.2 . .
C3 C4 C5 121.1(3) . .
C3 C4 O3 117.0(3) . .
C5 C4 O3 121.8(3) . .
C4 C5 C6 119.9(3) . .
C4 C5 H5 120.1 . .
C6 C5 H5 120.1 . .
C5 C6 C1 119.7(3) . .
C5 C6 C7 116.1(2) . .
C1 C6 C7 124.3(2) . .
O6 C7 O7 123.5(3) . .
O6 C7 C6 120.6(3) . .
O7 C7 C6 115.8(3) . .
O4 C8 O5 121.9(3) . .
O4 C8 C1 120.7(3) . .
O5 C8 C1 117.3(3) . .
C10 C9 C14 118.4(3) . .
C10 C9 C16 118.8(3) . 3_656
C14 C9 C16 122.8(3) . 3_656
C11 C10 C9 122.8(3) . .
C11 C10 H10 118.6 . .
C9 C10 H10 118.6 . .
C10 C11 C12 118.1(3) . .
C10 C11 H11 121.0 . .
C12 C11 H11 121.0 . .
C11 C12 O3 123.9(3) . 3_556
C11 C12 C13 120.9(3) . .
O3 C12 C13 115.1(3) 3_556 .
C12 C13 C14 120.6(3) . .
C12 C13 H13 119.7 . .
C14 C13 H13 119.7 . .
C9 C14 C13 119.1(3) . .
C9 C14 C15 124.8(2) . .
C13 C14 C15 116.1(2) . .
O1 C15 O2 122.7(3) . .
O1 C15 C14 117.7(3) . .
O2 C15 C14 119.4(3) . .
O1 C15 Cd1 57.75(15) . .
O2 C15 Cd1 64.98(15) . .
C14 C15 Cd1 174.3(2) . .
O8 C16 O9 123.0(3) . .
O8 C16 C9 118.9(3) . 3_656
O9 C16 C9 118.1(3) . 3_656
N2 C17 C18 132.4(3) . .
N2 C17 C22 105.5(3) . .
C18 C17 C22 122.0(3) . .
C19 C18 C17 117.1(4) . .
C19 C18 H18 121.4 . .
C17 C18 H18 121.4 . .
C18 C19 C20 121.4(4) . .
C18 C19 H19 119.3 . .
C20 C19 H19 119.3 . .
C21 C20 C19 122.4(3) . .
C21 C20 H20 118.8 . .
C19 C20 H20 118.8 . .
C20 C21 C22 116.5(3) . .
C20 C21 H21 121.8 . .
C22 C21 H21 121.8 . .
C21 C22 N1 130.8(3) . .
C21 C22 C17 120.6(3) . .
N1 C22 C17 108.6(3) . .
N1 C23 N2 111.8(3) . .
N1 C23 C24 126.5(3) . .
N2 C23 C24 121.6(3) . .
C23 C24 C25 112.6(3) . .
C23 C24 H24A 109.1 . .
C25 C24 H24A 109.1 . .
C23 C24 H24B 109.1 . .
C25 C24 H24B 109.1 . .
H24A C24 H24B 107.8 . .
C25 C25 C24 111.1(3) 3_666 .
C25 C25 H25A 109.4 3_666 .
C24 C25 H25A 109.4 . .
C25 C25 H25B 109.4 3_666 .
C24 C25 H25B 109.4 . .
H25A C25 H25B 108.0 . .
C23 N1 C22 105.8(3) . .
C23 N1 Cd2 125.9(2) . .
C22 N1 Cd2 128.1(2) . .
C23 N2 C17 108.2(2) . .
C23 N2 H2N 125.9 . .
C17 N2 H2N 125.9 . .
C15 O1 Cd1 94.81(18) . .
C15 O2 Cd1 87.44(17) . .
C12 O3 C4 120.4(2) 3_556 .
Cd1 O2W H2A 108(4) . .
Cd1 O2W H2B 116(4) . .
H2A O2W H2B 108(4) . .
Cd2 O3W H3A 105(4) . .
Cd2 O3W H3B 108(4) . .
H3A O3W H3B 109(4) . .
C8 O5 Cd2 114.30(18) . .
C8 O5 Cd1 128.83(18) . .
Cd2 O5 Cd1 116.84(9) . .
C7 O6 Cd1 124.3(2) . .
C7 O7 Cd2 119.86(19) . 2_545
C16 O8 Cd1 109.06(19) . .
C16 O9 Cd2 133.8(2) . .
H1A O1W H1B 108(5) . .

loop_
_geom_bond_atom_site_label_1
_geom_bond_atom_site_label_2
_geom_bond_distance
_geom_bond_site_symmetry_2
Cd1 O8 2.236(2) .
Cd1 O1 2.305(2) .
Cd1 O2W 2.309(3) .
Cd1 O6 2.309(2) .
Cd1 O5 2.338(2) .
Cd1 O2 2.463(2) .
Cd1 C15 2.715(3) .
Cd2 O5 2.225(2) .
Cd2 O7 2.237(2) 2
Cd2 N1 2.258(3) .
Cd2 O3W 2.273(3) .
Cd2 O9 2.349(2) .
C1 C2 1.396(4) .
C1 C6 1.399(4) .
C1 C8 1.508(4) .
C2 C3 1.385(4) .
C2 H2 0.9300 .
C3 C4 1.378(4) .
C3 H3 0.9300 .
C4 C5 1.379(4) .
C4 O3 1.397(3) .
C5 C6 1.392(4) .
C5 H5 0.9300 .
C6 C7 1.505(4) .
C7 O6 1.233(4) .
C7 O7 1.251(3) .
C8 O4 1.226(3) .
C8 O5 1.278(4) .
C9 C10 1.388(4) .
C9 C14 1.394(4) .
C9 C16 1.500(4) 3_656
C10 C11 1.377(4) .
C10 H10 0.9300 .
C11 C12 1.377(4) .
C11 H11 0.9300 .
C12 O3 1.379(3) 3_556
C12 C13 1.381(4) .
C13 C14 1.396(4) .
C13 H13 0.9300 .
C14 C15 1.515(4) .
C15 O1 1.256(3) .
C15 O2 1.259(3) .
C16 O8 1.248(4) .
C16 O9 1.269(4) .
C16 C9 1.500(4) 3_656
C17 N2 1.379(4) .
C17 C18 1.389(5) .
C17 C22 1.400(4) .
C18 C19 1.353(5) .
C18 H18 0.9300 .
C19 C20 1.402(6) .
C19 H19 0.9300 .
C20 C21 1.376(5) .
C20 H20 0.9300 .
C21 C22 1.391(4) .
C21 H21 0.9300 .
C22 N1 1.396(4) .
C23 N1 1.331(4) .
C23 N2 1.342(4) .
C23 C24 1.481(4) .
C24 C25 1.512(4) .
C24 H24A 0.9700 .
C24 H24B 0.9700 .
C25 C25 1.511(6) 3_666
C25 H25A 0.9700 .
C25 H25B 0.9700 .
N2 H2N 0.8600 .
O3 C12 1.379(3) 3_556
O2W H2A 0.85(3) .
O2W H2B 0.85(4) .
O3W H3A 0.85(2) .
O3W H3B 0.86(3) .
O7 Cd2 2.237(2) 2_545
O1W H1A 0.85(3) .
O1W H1B 0.86(5) .

loop_
_geom_hbond_atom_site_label_D
_geom_hbond_atom_site_label_H
_geom_hbond_atom_site_label_A
_geom_hbond_distance_DH
_geom_hbond_distance_HA
_geom_hbond_distance_DA
_geom_hbond_angle_DHA
_geom_hbond_site_symmetry_A
O1W H1A O7 0.85(3) 1.91(3) 2.749(4) 169(6) .
O2W H2A O1W 0.85(3) 2.28(5) 2.829(5) 123(5) 2_545
O2W H2B O4 0.85(4) 2.06(4) 2.875(4) 164(5) 1_545
O3W H3A O4 0.85(2) 2.06(2) 2.848(4) 155(5) 2_545
N2 H2N O2 0.86 1.99 2.806(3) 158.9 3_666
O3W H3B O1W 0.86(3) 1.954(18) 2.779(5) 163(6) 2_545

loop_
_geom_torsion_atom_site_label_1
_geom_torsion_atom_site_label_2
_geom_torsion_atom_site_label_3
_geom_torsion_atom_site_label_4
_geom_torsion
_geom_torsion_site_symmetry_1
_geom_torsion_site_symmetry_4
C6 C1 C2 C3 3.1(5) . .
C8 C1 C2 C3 -174.6(3) . .
C1 C2 C3 C4 -2.8(5) . .
C2 C3 C4 C5 0.0(5) . .
C2 C3 C4 O3 175.6(3) . .
C3 C4 C5 C6 2.5(5) . .
O3 C4 C5 C6 -172.9(3) . .
C4 C5 C6 C1 -2.1(4) . .
C4 C5 C6 C7 179.2(3) . .
C2 C1 C6 C5 -0.7(4) . .
C8 C1 C6 C5 176.9(3) . .
C2 C1 C6 C7 177.8(3) . .
C8 C1 C6 C7 -4.6(4) . .
C5 C6 C7 O6 -109.8(3) . .
C1 C6 C7 O6 71.6(4) . .
C5 C6 C7 O7 67.2(4) . .
C1 C6 C7 O7 -111.4(3) . .
C2 C1 C8 O4 -53.7(4) . .
C6 C1 C8 O4 128.7(3) . .
C2 C1 C8 O5 123.4(3) . .
C6 C1 C8 O5 -54.3(4) . .
C14 C9 C10 C11 1.3(5) . .
C16 C9 C10 C11 -177.0(3) 3_656 .
C9 C10 C11 C12 -1.8(5) . .
C10 C11 C12 O3 177.0(3) . 3_556
C10 C11 C12 C13 0.7(5) . .
C11 C12 C13 C14 0.8(5) . .
O3 C12 C13 C14 -175.8(3) 3_556 .
C10 C9 C14 C13 0.2(4) . .
C16 C9 C14 C13 178.5(3) 3_656 .
C10 C9 C14 C15 -178.8(3) . .
C16 C9 C14 C15 -0.5(5) 3_656 .
C12 C13 C14 C9 -1.3(4) . .
C12 C13 C14 C15 177.8(3) . .
C9 C14 C15 O1 97.9(3) . .
C13 C14 C15 O1 -81.1(3) . .
C9 C14 C15 O2 -86.9(4) . .
C13 C14 C15 O2 94.1(3) . .
O8 Cd1 C15 O2 82.35(17) . .
O1 Cd1 C15 O2 -179.1(3) . .
O2W Cd1 C15 O2 -179.51(16) . .
O6 Cd1 C15 O2 -104.14(16) . .
O5 Cd1 C15 O2 -24.9(2) . .
N2 C17 C18 C19 179.5(4) . .
C22 C17 C18 C19 0.8(6) . .
C17 C18 C19 C20 -0.1(7) . .
C18 C19 C20 C21 -0.1(7) . .
C19 C20 C21 C22 -0.3(6) . .
C20 C21 C22 N1 -178.9(3) . .
C20 C21 C22 C17 1.0(5) . .
N2 C17 C22 C21 179.7(3) . .
C18 C17 C22 C21 -1.2(5) . .
N2 C17 C22 N1 -0.4(3) . .
C18 C17 C22 N1 178.7(3) . .
N1 C23 C24 C25 107.3(4) . .
N2 C23 C24 C25 -71.6(4) . .
C23 C24 C25 C25 -174.3(3) . 3_666
N2 C23 N1 C22 -1.1(3) . .
C24 C23 N1 C22 179.9(3) . .
N2 C23 N1 Cd2 173.93(19) . .
C24 C23 N1 Cd2 -5.1(4) . .
C21 C22 N1 C23 -179.2(3) . .
C17 C22 N1 C23 0.9(3) . .
C21 C22 N1 Cd2 5.9(5) . .
C17 C22 N1 Cd2 -174.0(2) . .
O5 Cd2 N1 C23 -9.1(3) . .
O7 Cd2 N1 C23 125.6(3) 2 .
O3W Cd2 N1 C23 -157.7(2) . .
O9 Cd2 N1 C23 -86.9(2) . .
O5 Cd2 N1 C22 164.9(2) . .
O7 Cd2 N1 C22 -60.4(2) 2 .
O3W Cd2 N1 C22 16.2(3) . .
O9 Cd2 N1 C22 87.1(2) . .
N1 C23 N2 C17 0.9(4) . .
C24 C23 N2 C17 180.0(3) . .
C18 C17 N2 C23 -179.2(4) . .
C22 C17 N2 C23 -0.3(3) . .
O2 C15 O1 Cd1 0.9(3) . .
C14 C15 O1 Cd1 176.0(2) . .
O8 Cd1 O1 C15 86.39(18) . .
O2W Cd1 O1 C15 179.66(18) . .
O6 Cd1 O1 C15 -106.11(18) . .
O5 Cd1 O1 C15 -42.5(3) . .
O2 Cd1 O1 C15 -0.50(15) . .
O1 C15 O2 Cd1 -0.9(3) . .
C14 C15 O2 Cd1 -175.8(2) . .
O8 Cd1 O2 C15 -100.71(17) . .
O1 Cd1 O2 C15 0.49(15) . .
O2W Cd1 O2 C15 0.8(2) . .
O6 Cd1 O2 C15 80.21(17) . .
O5 Cd1 O2 C15 159.59(16) . .
C3 C4 O3 C12 125.6(3) . 3_556
C5 C4 O3 C12 -58.8(4) . 3_556
O4 C8 O5 Cd2 -2.9(4) . .
C1 C8 O5 Cd2 -179.91(19) . .
O4 C8 O5 Cd1 175.1(2) . .
C1 C8 O5 Cd1 -1.9(4) . .
O7 Cd2 O5 C8 -23.7(3) 2 .
N1 Cd2 O5 C8 84.0(2) . .
O3W Cd2 O5 C8 -117.7(2) . .
O9 Cd2 O5 C8 168.5(2) . .
O7 Cd2 O5 Cd1 157.96(10) 2 .
N1 Cd2 O5 Cd1 -94.28(13) . .
O3W Cd2 O5 Cd1 63.98(13) . .
O9 Cd2 O5 Cd1 -9.79(11) . .
O8 Cd1 O5 C8 -130.7(3) . .
O1 Cd1 O5 C8 -1.2(4) . .
O2W Cd1 O5 C8 132.7(3) . .
O6 Cd1 O5 C8 65.2(3) . .
O2 Cd1 O5 C8 -35.0(3) . .
C15 Cd1 O5 C8 -23.6(3) . .
O8 Cd1 O5 Cd2 47.33(13) . .
O1 Cd1 O5 Cd2 176.83(11) . .
O2W Cd1 O5 Cd2 -49.26(14) . .
O6 Cd1 O5 Cd2 -116.80(13) . .
O2 Cd1 O5 Cd2 143.01(11) . .
C15 Cd1 O5 Cd2 154.41(10) . .
O7 C7 O6 Cd1 170.8(2) . .
C6 C7 O6 Cd1 -12.5(4) . .
O8 Cd1 O6 C7 -133.9(3) . .
O1 Cd1 O6 C7 96.5(3) . .
O2W Cd1 O6 C7 -171.3(3) . .
O5 Cd1 O6 C7 -54.7(3) . .
O2 Cd1 O6 C7 42.7(3) . .
C15 Cd1 O6 C7 70.1(3) . .
O6 C7 O7 Cd2 3.0(4) . 2_545
C6 C7 O7 Cd2 -173.94(18) . 2_545
O9 C16 O8 Cd1 1.9(4) . .
C9 C16 O8 Cd1 -178.0(2) 3_656 .
O1 Cd1 O8 C16 154.1(2) . .
O2W Cd1 O8 C16 61.7(2) . .
O6 Cd1 O8 C16 25.9(5) . .
O5 Cd1 O8 C16 -50.4(2) . .
O2 Cd1 O8 C16 -150.8(2) . .
C15 Cd1 O8 C16 -178.2(2) . .
O8 C16 O9 Cd2 85.5(4) . .
C9 C16 O9 Cd2 -94.6(3) 3_656 .
O5 Cd2 O9 C16 -72.4(3) . .
O7 Cd2 O9 C16 124.4(3) 2 .
N1 Cd2 O9 C16 45.5(3) . .
O3W Cd2 O9 C16 -177.2(3) . .
